data_7150673
loop_
_publ_author_name
'Yang, Sung-Hyun'
'Clark, G. R.'
'Caprio, Vittorio'

_publ_section_title
;
 A concise approach to the core structures of pinnaic acid and
 halichlorine
;
_journal_issue 14
_journal_name_full 'Organic &amp; Biomolecular Chemistry'
_journal_page_first 2981
_journal_page_last 2990
_journal_paper_doi 10.1039/b903904j
_journal_volume 7
_journal_year 2009
_chemical_formula_moiety 'C18 H27 N O3'
_chemical_formula_sum 'C18 H27 N O3'
_chemical_formula_weight 305.41
_chemical_name_systematic
;
?
;
_space_group_IT_number 2
_symmetry_cell_setting triclinic
_symmetry_space_group_name_Hall '-P 1'
_symmetry_space_group_name_H-M 'P -1'
_atom_sites_solution_hydrogens geom
_atom_sites_solution_primary direct
_atom_sites_solution_secondary difmap
_audit_creation_method SHELXL-97
_cell_angle_alpha 104.454(1)
_cell_angle_beta 101.796(1)
_cell_angle_gamma 97.250(1)
_cell_formula_units_Z 2
_cell_length_a 6.2552(1)
_cell_length_b 10.5282(2)
_cell_length_c 13.4329(2)
_cell_measurement_reflns_used 4948
_cell_measurement_temperature 84(2)
_cell_measurement_theta_max 26.30
_cell_measurement_theta_min 2.03
_cell_volume 823.76(2)
_computing_cell_refinement 'SAINT (Bruker, 1995)'
_computing_data_collection 'SMART (Bruker, 1995)'
_computing_data_reduction 'SAINT (Bruker, 1995)'
_computing_molecular_graphics 'Ortep-III (Burnett & Johnson, 1996)'
_computing_publication_material 'SHELXTL (Sheldrick, 2008)'
_computing_structure_refinement 'SHELXL97 (Sheldrick, 2008)'
_computing_structure_solution 'SHELXS97 (Sheldrick, 2008)'
_diffrn_ambient_temperature 84(1)
_diffrn_measured_fraction_theta_full 0.973
_diffrn_measured_fraction_theta_max 0.973
_diffrn_measurement_device_type 'Bruker SMART CCD'
_diffrn_measurement_method 'Area detector \w scans'
_diffrn_radiation_monochromator graphite
_diffrn_radiation_source 'fine-focus sealed tube'
_diffrn_radiation_type MoK\a
_diffrn_radiation_wavelength 0.71073
_diffrn_reflns_av_R_equivalents 0.0344
_diffrn_reflns_av_sigmaI/netI 0.0491
_diffrn_reflns_limit_h_max 7
_diffrn_reflns_limit_h_min -7
_diffrn_reflns_limit_k_max 12
_diffrn_reflns_limit_k_min -13
_diffrn_reflns_limit_l_max 16
_diffrn_reflns_limit_l_min 0
_diffrn_reflns_number 7744
_diffrn_reflns_theta_full 26.30
_diffrn_reflns_theta_max 26.30
_diffrn_reflns_theta_min 2.03
_diffrn_standards_decay_% <2
_diffrn_standards_interval_count 0
_diffrn_standards_interval_time 0
_diffrn_standards_number 0
_exptl_absorpt_coefficient_mu 0.083
_exptl_absorpt_correction_T_max 0.9853
_exptl_absorpt_correction_T_min 0.9661
_exptl_absorpt_correction_type multi-scan
_exptl_absorpt_process_details 'SADABS, Sheldrick, 1997'
_exptl_crystal_colour colourless
_exptl_crystal_density_diffrn 1.231
_exptl_crystal_density_method 'not measured'
_exptl_crystal_description rod
_exptl_crystal_F_000 332
_exptl_crystal_size_max 0.42
_exptl_crystal_size_mid 0.18
_exptl_crystal_size_min 0.18
_refine_diff_density_max 0.424
_refine_diff_density_min -0.310
_refine_diff_density_rms 0.070
_refine_ls_extinction_method none
_refine_ls_goodness_of_fit_ref 1.042
_refine_ls_hydrogen_treatment constr
_refine_ls_matrix_type full
_refine_ls_number_parameters 205
_refine_ls_number_reflns 3258
_refine_ls_number_restraints 0
_refine_ls_restrained_S_all 1.042
_refine_ls_R_factor_all 0.0735
_refine_ls_R_factor_gt 0.0559
_refine_ls_shift/su_max 0.000
_refine_ls_shift/su_mean 0.000
_refine_ls_structure_factor_coef Fsqd
_refine_ls_weighting_details 'calc w=1/[\s^2^(Fo^2^)+(0.0976P)^2^+0.1252P] where P=(Fo^2^+2Fc^2^)/3'
_refine_ls_weighting_scheme calc
_refine_ls_wR_factor_gt 0.1440
_refine_ls_wR_factor_ref 0.1582
_reflns_number_gt 2529
_reflns_number_total 3258
_reflns_threshold_expression I>2\s(I)
_cod_data_source_file b903904j.txt
_cod_data_source_block yshr99
_cod_original_sg_symbol_Hall -p_1
_cod_original_sg_symbol_H-M P-1
_cod_database_code 7150673

loop_
_symmetry_equiv_pos_as_xyz
'x, y, z'
'-x, -y, -z'

loop_
_atom_site_label
_atom_site_type_symbol
_atom_site_fract_x
_atom_site_fract_y
_atom_site_fract_z
_atom_site_U_iso_or_equiv
_atom_site_adp_type
_atom_site_occupancy
_atom_site_symmetry_multiplicity
_atom_site_calc_flag
_atom_site_refinement_flags
_atom_site_disorder_assembly
_atom_site_disorder_group
O1 O -0.2952(2) 0.84613(13) 0.87510(10) 0.0239(3) Uani 1 1 d . . .
HO1 H -0.2585 0.9240 0.9118 0.054(8) Uiso 1 1 calc R . .
O2 O -0.1495(2) 0.61750(12) 0.89416(10) 0.0221(3) Uani 1 1 d . . .
HO2 H -0.2218 0.6738 0.9153 0.063(9) Uiso 1 1 calc R . .
O3 O 0.1924(2) 0.88216(12) 1.03140(10) 0.0232(3) Uani 1 1 d . . .
HO3 H 0.1135 0.8480 0.9713 0.028(6) Uiso 1 1 calc R . .
N N 0.0189(2) 0.67575(14) 0.84817(11) 0.0167(3) Uani 1 1 d . . .
C1 C -0.2895(3) 0.69639(17) 0.70235(14) 0.0192(4) Uani 1 1 d . . .
H1A H -0.4200 0.6375 0.7063 0.023 Uiso 1 1 calc R . .
C2 C -0.3060(3) 0.69682(19) 0.58541(14) 0.0245(4) Uani 1 1 d . . .
H2A H -0.4040 0.6168 0.5371 0.029 Uiso 1 1 calc R . .
H2B H -0.3636 0.7740 0.5723 0.029 Uiso 1 1 calc R . .
C3 C -0.0663(3) 0.70193(19) 0.56958(14) 0.0249(4) Uani 1 1 d . . .
H3A H -0.0599 0.6246 0.5139 0.030 Uiso 1 1 calc R . .
H3B H -0.0186 0.7818 0.5503 0.030 Uiso 1 1 calc R . .
C4 C 0.0835(3) 0.70285(18) 0.67685(14) 0.0197(4) Uani 1 1 d . . .
H4A H 0.1507 0.7934 0.7194 0.024 Uiso 1 1 calc R . .
H4B H 0.2003 0.6524 0.6660 0.024 Uiso 1 1 calc R . .
C5 C -0.0767(3) 0.63624(16) 0.73089(13) 0.0172(4) Uani 1 1 d . . .
C7 C 0.2201(3) 0.61758(17) 0.87775(13) 0.0190(4) Uani 1 1 d . . .
H7A H 0.3328 0.6534 0.8458 0.023 Uiso 1 1 calc R . .
C8 C 0.1776(3) 0.46435(18) 0.83407(14) 0.0238(4) Uani 1 1 d . . .
H8A H 0.3168 0.4331 0.8491 0.029 Uiso 1 1 calc R . .
H8B H 0.0778 0.4250 0.8694 0.029 Uiso 1 1 calc R . .
C9 C 0.0752(3) 0.41899(17) 0.71367(14) 0.0222(4) Uani 1 1 d . . .
H9A H 0.0317 0.3225 0.6900 0.027 Uiso 1 1 calc R . .
H9B H 0.1854 0.4444 0.6774 0.027 Uiso 1 1 calc R . .
C10 C -0.1294(3) 0.48219(17) 0.68494(14) 0.0201(4) Uani 1 1 d . . .
H10A H -0.2479 0.4457 0.7122 0.024 Uiso 1 1 calc R . .
H10B H -0.1812 0.4592 0.6084 0.024 Uiso 1 1 calc R . .
C11 C 0.4884(3) 0.85268(16) 1.16516(14) 0.0187(4) Uani 1 1 d . . .
C12 C 0.3600(3) 0.83530(18) 1.23625(14) 0.0228(4) Uani 1 1 d . . .
H12A H 0.2079 0.8028 1.2111 0.027 Uiso 1 1 calc R . .
C13 C 0.4583(3) 0.86632(18) 1.34502(15) 0.0248(4) Uani 1 1 d . . .
H13A H 0.3716 0.8545 1.3917 0.030 Uiso 1 1 calc R . .
C14 C 0.6869(3) 0.91502(18) 1.38324(14) 0.0240(4) Uani 1 1 d . . .
H14A H 0.7523 0.9367 1.4555 0.029 Uiso 1 1 calc R . .
C15 C 0.8159(3) 0.93097(18) 1.31287(15) 0.0249(4) Uani 1 1 d . . .
H15A H 0.9682 0.9625 1.3381 0.030 Uiso 1 1 calc R . .
C16 C 0.7181(3) 0.89992(17) 1.20441(15) 0.0221(4) Uani 1 1 d . . .
H16A H 0.8059 0.9106 1.1579 0.027 Uiso 1 1 calc R . .
C1' C -0.2803(3) 0.83918(17) 0.76879(14) 0.0209(4) Uani 1 1 d . . .
H1'A H -0.1421 0.8945 0.7711 0.025 Uiso 1 1 calc R . .
H1'B H -0.4016 0.8748 0.7348 0.025 Uiso 1 1 calc R . .
C2' C 0.3156(3) 0.66442(17) 0.99861(13) 0.0208(4) Uani 1 1 d . . .
H2'A H 0.2057 0.6311 1.0320 0.025 Uiso 1 1 calc R . .
H2'B H 0.4452 0.6247 1.0156 0.025 Uiso 1 1 calc R . .
C3' C 0.3827(3) 0.81656(17) 1.04663(14) 0.0200(4) Uani 1 1 d . . .
H3'A H 0.4913 0.8507 1.0118 0.024 Uiso 1 1 calc R . .

loop_
_atom_site_aniso_label
_atom_site_aniso_U_11
_atom_site_aniso_U_22
_atom_site_aniso_U_33
_atom_site_aniso_U_23
_atom_site_aniso_U_13
_atom_site_aniso_U_12
O1 0.0326(7) 0.0150(7) 0.0274(7) 0.0070(5) 0.0117(6) 0.0076(6)
O2 0.0278(7) 0.0169(6) 0.0274(7) 0.0112(5) 0.0128(6) 0.0048(6)
O3 0.0311(7) 0.0151(7) 0.0204(7) 0.0046(5) -0.0024(6) 0.0093(5)
N 0.0182(7) 0.0146(7) 0.0200(8) 0.0085(6) 0.0058(6) 0.0041(6)
C1 0.0183(9) 0.0142(9) 0.0246(9) 0.0068(7) 0.0021(7) 0.0033(7)
C2 0.0300(10) 0.0201(9) 0.0221(9) 0.0073(7) -0.0009(8) 0.0089(8)
C3 0.0335(11) 0.0234(10) 0.0205(9) 0.0111(7) 0.0046(8) 0.0088(8)
C4 0.0220(9) 0.0173(9) 0.0205(9) 0.0072(7) 0.0039(7) 0.0052(7)
C5 0.0197(9) 0.0123(9) 0.0201(9) 0.0060(7) 0.0030(7) 0.0048(7)
C7 0.0243(9) 0.0161(9) 0.0182(9) 0.0072(7) 0.0030(7) 0.0083(7)
C8 0.0339(10) 0.0154(9) 0.0221(9) 0.0062(7) 0.0014(8) 0.0117(8)
C9 0.0303(10) 0.0133(9) 0.0232(9) 0.0051(7) 0.0043(8) 0.0083(7)
C10 0.0235(9) 0.0134(9) 0.0221(9) 0.0052(7) 0.0021(7) 0.0045(7)
C11 0.0267(9) 0.0089(8) 0.0210(9) 0.0058(6) 0.0035(7) 0.0063(7)
C12 0.0252(9) 0.0176(9) 0.0255(10) 0.0074(7) 0.0029(8) 0.0065(7)
C13 0.0359(11) 0.0180(9) 0.0238(10) 0.0098(7) 0.0087(8) 0.0075(8)
C14 0.0358(11) 0.0146(9) 0.0194(9) 0.0064(7) -0.0012(8) 0.0064(8)
C15 0.0263(10) 0.0160(9) 0.0284(10) 0.0067(7) -0.0023(8) 0.0031(7)
C16 0.0275(10) 0.0137(9) 0.0263(10) 0.0073(7) 0.0066(8) 0.0049(7)
C1' 0.0218(9) 0.0160(9) 0.0260(9) 0.0084(7) 0.0044(7) 0.0058(7)
C2' 0.0274(9) 0.0153(9) 0.0198(9) 0.0061(7) 0.0011(7) 0.0099(7)
C3' 0.0243(9) 0.0159(9) 0.0205(9) 0.0070(7) 0.0028(7) 0.0071(7)

loop_
_atom_type_symbol
_atom_type_description
_atom_type_scat_dispersion_real
_atom_type_scat_dispersion_imag
_atom_type_scat_source
C C 0.0033 0.0016 'International Tables Vol C Tables 4.2.6.8 and 6.1.1.4'
H H 0.0000 0.0000 'International Tables Vol C Tables 4.2.6.8 and 6.1.1.4'
N N 0.0061 0.0033 'International Tables Vol C Tables 4.2.6.8 and 6.1.1.4'
O O 0.0106 0.0060 'International Tables Vol C Tables 4.2.6.8 and 6.1.1.4'

loop_
_geom_angle_atom_site_label_1
_geom_angle_atom_site_label_2
_geom_angle_atom_site_label_3
_geom_angle
_geom_angle_site_symmetry_1
_geom_angle_site_symmetry_3
_geom_angle_publ_flag
C1' O1 HO1 109.5 . . ?
N O2 HO2 109.5 . . ?
C3' O3 HO3 109.5 . . ?
O2 N C7 106.06(12) . . ?
O2 N C5 106.68(12) . . ?
C7 N C5 112.36(13) . . ?
C1' C1 C2 108.50(14) . . ?
C1' C1 C5 115.49(14) . . ?
C2 C1 C5 103.43(14) . . ?
C1' C1 H1A 109.7 . . ?
C2 C1 H1A 109.7 . . ?
C5 C1 H1A 109.7 . . ?
C3 C2 C1 106.30(14) . . ?
C3 C2 H2A 110.5 . . ?
C1 C2 H2A 110.5 . . ?
C3 C2 H2B 110.5 . . ?
C1 C2 H2B 110.5 . . ?
H2A C2 H2B 108.7 . . ?
C4 C3 C2 106.23(15) . . ?
C4 C3 H3A 110.5 . . ?
C2 C3 H3A 110.5 . . ?
C4 C3 H3B 110.5 . . ?
C2 C3 H3B 110.5 . . ?
H3A C3 H3B 108.7 . . ?
C3 C4 C5 104.29(14) . . ?
C3 C4 H4A 110.9 . . ?
C5 C4 H4A 110.9 . . ?
C3 C4 H4B 110.9 . . ?
C5 C4 H4B 110.9 . . ?
H4A C4 H4B 108.9 . . ?
N C5 C4 110.02(13) . . ?
N C5 C10 110.74(13) . . ?
C4 C5 C10 111.88(14) . . ?
N C5 C1 111.25(13) . . ?
C4 C5 C1 102.18(13) . . ?
C10 C5 C1 110.50(13) . . ?
N C7 C2' 110.28(14) . . ?
N C7 C8 113.00(14) . . ?
C2' C7 C8 111.88(14) . . ?
N C7 H7A 107.1 . . ?
C2' C7 H7A 107.1 . . ?
C8 C7 H7A 107.1 . . ?
C9 C8 C7 111.21(14) . . ?
C9 C8 H8A 109.4 . . ?
C7 C8 H8A 109.4 . . ?
C9 C8 H8B 109.4 . . ?
C7 C8 H8B 109.4 . . ?
H8A C8 H8B 108.0 . . ?
C8 C9 C10 111.08(14) . . ?
C8 C9 H9A 109.4 . . ?
C10 C9 H9A 109.4 . . ?
C8 C9 H9B 109.4 . . ?
C10 C9 H9B 109.4 . . ?
H9A C9 H9B 108.0 . . ?
C9 C10 C5 112.01(14) . . ?
C9 C10 H10A 109.2 . . ?
C5 C10 H10A 109.2 . . ?
C9 C10 H10B 109.2 . . ?
C5 C10 H10B 109.2 . . ?
H10A C10 H10B 107.9 . . ?
C12 C11 C16 118.85(16) . . ?
C12 C11 C3' 120.72(16) . . ?
C16 C11 C3' 120.39(16) . . ?
C11 C12 C13 120.60(17) . . ?
C11 C12 H12A 119.7 . . ?
C13 C12 H12A 119.7 . . ?
C14 C13 C12 119.96(18) . . ?
C14 C13 H13A 120.0 . . ?
C12 C13 H13A 120.0 . . ?
C15 C14 C13 119.73(17) . . ?
C15 C14 H14A 120.1 . . ?
C13 C14 H14A 120.1 . . ?
C14 C15 C16 120.37(18) . . ?
C14 C15 H15A 119.8 . . ?
C16 C15 H15A 119.8 . . ?
C15 C16 C11 120.48(18) . . ?
C15 C16 H16A 119.8 . . ?
C11 C16 H16A 119.8 . . ?
O1 C1' C1 112.60(14) . . ?
O1 C1' H1'A 109.1 . . ?
C1 C1' H1'A 109.1 . . ?
O1 C1' H1'B 109.1 . . ?
C1 C1' H1'B 109.1 . . ?
H1'A C1' H1'B 107.8 . . ?
C3' C2' C7 114.88(14) . . ?
C3' C2' H2'A 108.5 . . ?
C7 C2' H2'A 108.5 . . ?
C3' C2' H2'B 108.5 . . ?
C7 C2' H2'B 108.5 . . ?
H2'A C2' H2'B 107.5 . . ?
O3 C3' C11 108.16(13) . . ?
O3 C3' C2' 111.62(14) . . ?
C11 C3' C2' 110.98(14) . . ?
O3 C3' H3'A 108.7 . . ?
C11 C3' H3'A 108.7 . . ?
C2' C3' H3'A 108.7 . . ?

loop_
_geom_bond_atom_site_label_1
_geom_bond_atom_site_label_2
_geom_bond_distance
_geom_bond_site_symmetry_2
_geom_bond_publ_flag
O1 C1' 1.434(2) . ?
O1 HO1 0.8200 . ?
O2 N 1.4695(18) . ?
O2 HO2 0.8200 . ?
O3 C3' 1.454(2) . ?
O3 HO3 0.8200 . ?
N C7 1.493(2) . ?
N C5 1.496(2) . ?
C1 C1' 1.532(2) . ?
C1 C2 1.554(2) . ?
C1 C5 1.564(2) . ?
C1 H1A 0.9800 . ?
C2 C3 1.553(3) . ?
C2 H2A 0.9700 . ?
C2 H2B 0.9700 . ?
C3 C4 1.547(2) . ?
C3 H3A 0.9700 . ?
C3 H3B 0.9700 . ?
C4 C5 1.548(2) . ?
C4 H4A 0.9700 . ?
C4 H4B 0.9700 . ?
C5 C10 1.550(2) . ?
C7 C2' 1.538(2) . ?
C7 C8 1.540(2) . ?
C7 H7A 0.9800 . ?
C8 C9 1.539(2) . ?
C8 H8A 0.9700 . ?
C8 H8B 0.9700 . ?
C9 C10 1.540(2) . ?
C9 H9A 0.9700 . ?
C9 H9B 0.9700 . ?
C10 H10A 0.9700 . ?
C10 H10B 0.9700 . ?
C11 C12 1.398(3) . ?
C11 C16 1.403(3) . ?
C11 C3' 1.523(2) . ?
C12 C13 1.401(3) . ?
C12 H12A 0.9300 . ?
C13 C14 1.398(3) . ?
C13 H13A 0.9300 . ?
C14 C15 1.389(3) . ?
C14 H14A 0.9300 . ?
C15 C16 1.397(3) . ?
C15 H15A 0.9300 . ?
C16 H16A 0.9300 . ?
C1' H1'A 0.9700 . ?
C1' H1'B 0.9700 . ?
C2' C3' 1.537(2) . ?
C2' H2'A 0.9700 . ?
C2' H2'B 0.9700 . ?
C3' H3'A 0.9800 . ?

loop_
_geom_hbond_atom_site_label_D
_geom_hbond_atom_site_label_H
_geom_hbond_atom_site_label_A
_geom_hbond_distance_DH
_geom_hbond_distance_HA
_geom_hbond_distance_DA
_geom_hbond_angle_DHA
_geom_hbond_site_symmetry_A
O1 HO1 O3 0.82 1.95 2.7543(18) 167.0 2_577
O2 HO2 O1 0.82 2.10 2.7307(18) 134.1 .
O3 HO3 N 0.82 2.05 2.7570(19) 144.0 .
